data_4081659
loop_
_publ_author_name
'Nikitin, Kirill'
'M\"uller-Bunz, Helge'
'McGlinchey, Michael J.'

_publ_section_title
;
 Diels--Alder Reactions of 9-Ferrocenyl- and 9,10-Diferrocenylanthracene:
 Steric Control of 9,10- versus 1,4-Cycloaddition
;
_journal_issue 20
_journal_name_full Organometallics
_journal_page_first 6118
_journal_paper_doi 10.1021/om400762f
_journal_volume 32
_journal_year 2013
_chemical_absolute_configuration ad
_chemical_formula_moiety '0.97 (C29 H23 Fe N O2), 0.03 (C29 H22 Br Fe N O2)'
_chemical_formula_sum 'C29 H22.97 Br0.03 Fe N O2'
_chemical_formula_weight 475.62
_chemical_name_systematic
; 
 ? 
;
_space_group_IT_number 19
_symmetry_cell_setting orthorhombic
_symmetry_space_group_name_Hall 'P 2ac 2ab'
_symmetry_space_group_name_H-M 'P 21 21 21'
_atom_sites_solution_hydrogens geom
_atom_sites_solution_primary direct
_atom_sites_solution_secondary difmap
_audit_creation_method SHELXL-97
_cell_angle_alpha 90.00
_cell_angle_beta 90.00
_cell_angle_gamma 90.00
_cell_formula_units_Z 4
_cell_length_a 10.2715(1)
_cell_length_b 12.30103(8)
_cell_length_c 17.3992(1)
_cell_measurement_reflns_used 15106
_cell_measurement_temperature 100(2)
_cell_measurement_theta_max 76.5986
_cell_measurement_theta_min 3.5902
_cell_volume 2198.39(3)
_computing_cell_refinement
; 
CrysAlisPro, Oxford Diffraction Ltd., 
Version 1.171.33.55 (release 05-01-2010 CrysAlis171 .NET) 
(compiled Jan  5 2010,16:28:46) 
;
_computing_data_collection
; 
CrysAlisPro, Oxford Diffraction Ltd., 
Version 1.171.33.55 (release 05-01-2010 CrysAlis171 .NET) 
(compiled Jan  5 2010,16:28:46) 
;
_computing_data_reduction
; 
CrysAlisPro, Oxford Diffraction Ltd., 
Version 1.171.33.55 (release 05-01-2010 CrysAlis171 .NET) 
(compiled Jan  5 2010,16:28:46) 
;
_computing_structure_refinement 'SHELXL-97 (Sheldrick, 1997)'
_computing_structure_solution 'SHELXS-97 (Sheldrick, 1990)'
_diffrn_ambient_temperature 100(2)
_diffrn_detector_area_resol_mean 10.3196
_diffrn_measured_fraction_theta_full 0.997
_diffrn_measured_fraction_theta_max 0.997
_diffrn_measurement_device_type 'SuperNova, Dual, Cu at zero, Atlas'
_diffrn_measurement_method '\w scans'
_diffrn_radiation_monochromator mirror
_diffrn_radiation_source 'SuperNova (Cu) X-ray Source'
_diffrn_radiation_type CuK\a
_diffrn_radiation_wavelength 1.54184
_diffrn_reflns_av_R_equivalents 0.0296
_diffrn_reflns_av_sigmaI/netI 0.0198
_diffrn_reflns_limit_h_max 10
_diffrn_reflns_limit_h_min -12
_diffrn_reflns_limit_k_max 15
_diffrn_reflns_limit_k_min -15
_diffrn_reflns_limit_l_max 20
_diffrn_reflns_limit_l_min -21
_diffrn_reflns_number 17282
_diffrn_reflns_theta_full 70.97
_diffrn_reflns_theta_max 70.97
_diffrn_reflns_theta_min 4.40
_exptl_absorpt_coefficient_mu 5.776
_exptl_absorpt_correction_T_max 0.390
_exptl_absorpt_correction_T_min 0.117
_exptl_absorpt_correction_type analytical
_exptl_absorpt_process_details
; 
CrysAlisPro, Oxford Diffraction Ltd., 
Version 1.171.33.55 (release 05-01-2010 CrysAlis171 .NET) 
(compiled Jan  5 2010,16:28:46) 
Analytical numeric absorption correction using a multifaceted crystal
model based on expressions derived by R.C. Clark & J.S. Reid.
(Clark, R. C. & Reid, J. S. (1995). Acta Cryst. A51, 887-897)
;
_exptl_crystal_colour orange
_exptl_crystal_density_diffrn 1.437
_exptl_crystal_density_method 'not measured'
_exptl_crystal_description rod
_exptl_crystal_F_000 987.9
_exptl_crystal_size_max 0.5082
_exptl_crystal_size_mid 0.1566
_exptl_crystal_size_min 0.1254
_refine_diff_density_max 0.355
_refine_diff_density_min -0.294
_refine_diff_density_rms 0.046
_refine_ls_abs_structure_details 'Flack H D (1983), Acta Cryst. A39, 876-881'
_refine_ls_abs_structure_Flack 0.329(3)
_refine_ls_extinction_method none
_refine_ls_goodness_of_fit_ref 1.083
_refine_ls_hydrogen_treatment constr
_refine_ls_matrix_type full
_refine_ls_number_parameters 310
_refine_ls_number_reflns 4231
_refine_ls_number_restraints 0
_refine_ls_restrained_S_all 1.083
_refine_ls_R_factor_all 0.0285
_refine_ls_R_factor_gt 0.0280
_refine_ls_shift/su_max 0.008
_refine_ls_shift/su_mean 0.000
_refine_ls_structure_factor_coef Fsqd
_refine_ls_weighting_details 'calc w=1/[\s^2^(Fo^2^)+(0.0526P)^2^+0.2089P] where P=(Fo^2^+2Fc^2^)/3'
_refine_ls_weighting_scheme calc
_refine_ls_wR_factor_gt 0.0738
_refine_ls_wR_factor_ref 0.0739
_reflns_number_gt 4126
_reflns_number_total 4231
_reflns_threshold_expression I>2\s(I)
_cod_data_source_file om400762f_si_002.cif
_cod_data_source_block nik02(10)
_cod_database_code 4081659

loop_
_symmetry_equiv_pos_as_xyz
'x, y, z'
'-x+1/2, -y, z+1/2'
'-x, y+1/2, -z+1/2'
'x+1/2, -y+1/2, -z'

loop_
_atom_site_label
_atom_site_type_symbol
_atom_site_fract_x
_atom_site_fract_y
_atom_site_fract_z
_atom_site_U_iso_or_equiv
_atom_site_adp_type
_atom_site_occupancy
_atom_site_symmetry_multiplicity
_atom_site_calc_flag
_atom_site_refinement_flags
_atom_site_disorder_assembly
_atom_site_disorder_group
C1 C -0.02799(18) 0.25989(15) 0.12091(10) 0.0176(4) Uani 1 1 d . . .
H1 H -0.0786 0.3234 0.1123 0.021 Uiso 1 1 calc R . .
C2 C -0.0870(2) 0.15837(15) 0.12362(10) 0.0204(4) Uani 1 1 d . . .
H2 H -0.1788 0.1529 0.1183 0.024 Uiso 1 1 calc R . .
C3 C -0.0133(2) 0.06465(15) 0.13402(11) 0.0216(4) Uani 1 1 d . . .
H3 H -0.0543 -0.0046 0.1333 0.026 Uiso 1 1 calc R . .
C4 C 0.1200(2) 0.07210(15) 0.14548(12) 0.0218(4) Uani 1 1 d . . .
H4 H 0.1703 0.0084 0.1538 0.026 Uiso 1 1 calc R . .
C4A C 0.1789(2) 0.17344(15) 0.14468(11) 0.0188(4) Uani 1 1 d . A .
C5 C 0.4233(2) 0.27617(18) 0.27668(13) 0.0304(5) Uani 1 1 d . . .
H5 H 0.4716 0.2116 0.2861 0.036 Uiso 1 1 calc R . .
C6 C 0.4358(2) 0.3661(2) 0.32601(13) 0.0376(5) Uani 1 1 d . . .
H6 H 0.4909 0.3616 0.3698 0.045 Uiso 1 1 calc R . .
C7 C 0.3684(2) 0.46062(19) 0.31117(13) 0.0313(5) Uani 1 1 d . . .
H7 H 0.3788 0.5216 0.3441 0.038 Uiso 1 1 calc R . .
C8 C 0.2849(2) 0.46758(17) 0.24809(12) 0.0241(4) Uani 1 1 d . . .
H8 H 0.2387 0.5330 0.2382 0.029 Uiso 1 1 calc R . .
C8A C 0.26919(19) 0.37819(16) 0.19954(10) 0.0185(4) Uani 1 1 d . . .
C9 C 0.18751(18) 0.37344(15) 0.12632(10) 0.0167(3) Uani 1 1 d . A .
C9A C 0.10560(19) 0.26764(14) 0.13092(10) 0.0173(4) Uani 1 1 d . . .
C10 C 0.3222(2) 0.19497(15) 0.15410(11) 0.0196(4) Uani 1 1 d . . .
H10 H 0.3720 0.1274 0.1668 0.024 Uiso 0.9715(11) 1 calc PR A 1
Br Br 0.4096(7) 0.0638(5) 0.1822(4) 0.022(2) Uani 0.0285(11) 1 d P A 2
C10A C 0.3399(2) 0.28262(16) 0.21424(12) 0.0208(4) Uani 1 1 d . A .
C11 C 0.36602(19) 0.24580(16) 0.07643(11) 0.0185(4) Uani 1 1 d . A .
H11 H 0.3547 0.1919 0.0339 0.022 Uiso 1 1 calc R . .
C12 C 0.28640(18) 0.34969(14) 0.05913(10) 0.0168(4) Uani 1 1 d . . .
H12 H 0.2379 0.3405 0.0097 0.020 Uiso 1 1 calc R A .
C13 C 0.38997(19) 0.43698(15) 0.04991(11) 0.0196(4) Uani 1 1 d . A .
O1 O 0.37540(15) 0.53037(11) 0.02925(9) 0.0259(3) Uani 1 1 d . . .
N N 0.51042(16) 0.39256(12) 0.06721(10) 0.0212(4) Uani 1 1 d . . .
C15 C 0.6301(2) 0.45515(19) 0.06806(14) 0.0303(5) Uani 1 1 d . A .
H15A H 0.6963 0.4161 0.0978 0.045 Uiso 1 1 calc R . .
H15B H 0.6139 0.5262 0.0917 0.045 Uiso 1 1 calc R . .
H15C H 0.6609 0.4655 0.0153 0.045 Uiso 1 1 calc R . .
O2 O 0.60045(14) 0.22577(12) 0.09354(8) 0.0269(3) Uani 1 1 d . . .
C14 C 0.5061(2) 0.28211(15) 0.08048(12) 0.0211(4) Uani 1 1 d . A .
Fe Fe 0.08450(3) 0.63585(2) 0.107720(17) 0.01889(9) Uani 1 1 d . A .
C16 C 0.09467(17) 0.46699(13) 0.11135(11) 0.0161(3) Uani 1 1 d . . .
C17 C 0.05173(19) 0.50366(14) 0.03747(11) 0.0194(4) Uani 1 1 d . A .
H17 H 0.0932 0.4888 -0.0102 0.023 Uiso 1 1 calc R . .
C18 C -0.06399(19) 0.56634(15) 0.04754(12) 0.0223(4) Uani 1 1 d . . .
H18 H -0.1127 0.6003 0.0078 0.027 Uiso 1 1 calc R A .
C19 C -0.0936(2) 0.56903(14) 0.12722(12) 0.0224(4) Uani 1 1 d . A .
H19 H -0.1654 0.6052 0.1502 0.027 Uiso 1 1 calc R . .
C20 C 0.00388(19) 0.50771(14) 0.16682(11) 0.0191(4) Uani 1 1 d . A .
H20 H 0.0077 0.4960 0.2207 0.023 Uiso 1 1 calc R . .
C21 C 0.2625(2) 0.71040(16) 0.12072(13) 0.0264(5) Uani 1 1 d . . .
H21 H 0.3444 0.6753 0.1258 0.032 Uiso 1 1 calc R A .
C22 C 0.2034(2) 0.74180(16) 0.05067(13) 0.0281(5) Uani 1 1 d . A .
H22 H 0.2385 0.7312 0.0007 0.034 Uiso 1 1 calc R . .
C23 C 0.0818(3) 0.79221(15) 0.06835(15) 0.0330(5) Uani 1 1 d . . .
H23 H 0.0220 0.8219 0.0324 0.040 Uiso 1 1 calc R A .
C24 C 0.0662(3) 0.78993(16) 0.15002(15) 0.0331(5) Uani 1 1 d . A .
H24 H -0.0065 0.8170 0.1778 0.040 Uiso 1 1 calc R . .
C25 C 0.1782(2) 0.74024(16) 0.18233(13) 0.0297(5) Uani 1 1 d . A .
H25 H 0.1942 0.7289 0.2355 0.036 Uiso 1 1 calc R . .

loop_
_atom_site_aniso_label
_atom_site_aniso_U_11
_atom_site_aniso_U_22
_atom_site_aniso_U_33
_atom_site_aniso_U_23
_atom_site_aniso_U_13
_atom_site_aniso_U_12
C1 0.0164(9) 0.0179(8) 0.0185(9) 0.0005(7) -0.0015(8) 0.0015(7)
C2 0.0172(9) 0.0228(9) 0.0212(9) 0.0011(7) 0.0002(8) -0.0023(8)
C3 0.0243(11) 0.0156(8) 0.0249(9) 0.0015(7) -0.0001(8) -0.0043(8)
C4 0.0241(11) 0.0158(9) 0.0256(10) 0.0035(7) 0.0014(8) 0.0016(7)
C4A 0.0190(10) 0.0174(9) 0.0200(9) 0.0008(7) 0.0016(8) 0.0019(7)
C5 0.0306(12) 0.0303(11) 0.0301(10) -0.0002(8) -0.0083(10) 0.0108(10)
C6 0.0373(13) 0.0459(13) 0.0295(11) -0.0081(10) -0.0157(10) 0.0124(12)
C7 0.0296(12) 0.0363(12) 0.0279(11) -0.0103(9) -0.0071(9) 0.0049(10)
C8 0.0229(10) 0.0239(10) 0.0255(10) -0.0033(8) -0.0035(8) 0.0039(8)
C8A 0.0139(9) 0.0215(9) 0.0202(9) 0.0011(7) -0.0001(7) 0.0009(7)
C9 0.0150(8) 0.0155(8) 0.0195(8) 0.0012(7) 0.0005(7) 0.0002(7)
C9A 0.0180(10) 0.0174(8) 0.0165(8) 0.0005(6) 0.0003(7) -0.0008(7)
C10 0.0172(9) 0.0177(9) 0.0240(10) 0.0011(8) -0.0017(8) 0.0050(7)
Br 0.015(4) 0.017(4) 0.034(4) 0.001(3) 0.001(3) 0.004(3)
C10A 0.0197(10) 0.0225(9) 0.0202(9) 0.0012(7) 0.0001(8) 0.0014(8)
C11 0.0159(9) 0.0175(8) 0.0220(9) -0.0020(7) -0.0012(7) 0.0014(7)
C12 0.0137(8) 0.0165(9) 0.0203(9) 0.0012(7) -0.0016(7) -0.0006(7)
C13 0.0172(10) 0.0203(9) 0.0214(9) -0.0010(7) 0.0026(8) 0.0012(7)
O1 0.0219(7) 0.0194(7) 0.0365(8) 0.0034(6) 0.0064(6) -0.0020(5)
N 0.0139(8) 0.0225(8) 0.0271(9) -0.0017(6) 0.0004(7) -0.0014(6)
C15 0.0178(10) 0.0323(11) 0.0408(12) -0.0025(10) 0.0002(9) -0.0051(9)
O2 0.0171(7) 0.0294(7) 0.0343(8) -0.0003(6) -0.0004(6) 0.0060(6)
C14 0.0180(10) 0.0240(9) 0.0212(9) -0.0019(7) 0.0023(8) 0.0014(8)
Fe 0.01697(15) 0.01230(13) 0.02739(15) 0.00110(11) -0.00036(13) -0.00056(11)
C16 0.0148(8) 0.0119(7) 0.0216(8) 0.0010(6) -0.0010(9) -0.0016(6)
C17 0.0195(10) 0.0163(8) 0.0224(9) -0.0019(7) -0.0033(8) -0.0009(7)
C18 0.0183(10) 0.0162(8) 0.0324(10) 0.0017(7) -0.0077(8) -0.0006(7)
C19 0.0148(9) 0.0154(8) 0.0371(11) 0.0002(7) 0.0018(9) 0.0006(7)
C20 0.0169(9) 0.0140(8) 0.0263(9) 0.0013(7) 0.0026(8) -0.0023(7)
C21 0.0191(10) 0.0211(9) 0.0389(12) -0.0023(8) -0.0026(9) -0.0083(8)
C22 0.0291(12) 0.0201(9) 0.0351(11) 0.0042(8) 0.0029(10) -0.0093(9)
C23 0.0335(12) 0.0114(8) 0.0541(14) 0.0085(8) -0.0062(12) -0.0025(9)
C24 0.0359(14) 0.0112(8) 0.0523(14) -0.0034(8) 0.0075(12) -0.0002(8)
C25 0.0383(13) 0.0188(10) 0.0320(11) -0.0054(9) -0.0016(10) -0.0093(9)

loop_
_atom_type_symbol
_atom_type_description
_atom_type_scat_dispersion_real
_atom_type_scat_dispersion_imag
_atom_type_scat_source
C C 0.0181 0.0091 'International Tables Vol C Tables 4.2.6.8 and 6.1.1.4'
H H 0.0000 0.0000 'International Tables Vol C Tables 4.2.6.8 and 6.1.1.4'
N N 0.0311 0.0180 'International Tables Vol C Tables 4.2.6.8 and 6.1.1.4'
O O 0.0492 0.0322 'International Tables Vol C Tables 4.2.6.8 and 6.1.1.4'
Fe Fe -1.1336 3.1974 'International Tables Vol C Tables 4.2.6.8 and 6.1.1.4'
Br Br -0.6763 1.2805 'International Tables Vol C Tables 4.2.6.8 and 6.1.1.4'

loop_
_geom_angle_atom_site_label_1
_geom_angle_atom_site_label_2
_geom_angle_atom_site_label_3
_geom_angle
C9A C1 C2 119.31(17)
C9A C1 H1 120.3
C2 C1 H1 120.3
C1 C2 C3 120.77(19)
C1 C2 H2 119.6
C3 C2 H2 119.6
C4 C3 C2 120.11(18)
C4 C3 H3 119.9
C2 C3 H3 119.9
C3 C4 C4A 119.31(18)
C3 C4 H4 120.3
C4A C4 H4 120.3
C4 C4A C9A 120.67(18)
C4 C4A C10 125.79(18)
C9A C4A C10 113.48(17)
C10A C5 C6 119.3(2)
C10A C5 H5 120.3
C6 C5 H5 120.3
C7 C6 C5 120.3(2)
C7 C6 H6 119.9
C5 C6 H6 119.9
C6 C7 C8 120.5(2)
C6 C7 H7 119.7
C8 C7 H7 119.7
C7 C8 C8A 119.90(19)
C7 C8 H8 120.1
C8A C8 H8 120.1
C8 C8A C10A 119.28(18)
C8 C8A C9 126.77(17)
C10A C8A C9 113.82(16)
C16 C9 C8A 117.36(15)
C16 C9 C9A 107.71(15)
C8A C9 C9A 106.68(15)
C16 C9 C12 114.74(14)
C8A C9 C12 105.78(15)
C9A C9 C12 103.43(14)
C1 C9A C4A 119.74(17)
C1 C9A C9 126.00(17)
C4A C9A C9 114.24(17)
C4A C10 C10A 108.56(16)
C4A C10 C11 105.02(16)
C10A C10 C11 106.23(16)
C4A C10 Br 109.8(3)
C10A C10 Br 111.6(2)
C11 C10 Br 115.2(3)
C4A C10 H10 112.2
C10A C10 H10 112.2
C11 C10 H10 112.2
C5 C10A C8A 120.67(18)
C5 C10A C10 125.14(18)
C8A C10A C10 114.08(17)
C14 C11 C12 105.59(15)
C14 C11 C10 110.76(17)
C12 C11 C10 110.38(16)
C14 C11 H11 110.0
C12 C11 H11 110.0
C10 C11 H11 110.0
C13 C12 C11 103.54(15)
C13 C12 C9 113.48(15)
C11 C12 C9 110.46(15)
C13 C12 H12 109.7
C11 C12 H12 109.7
C9 C12 H12 109.7
O1 C13 N 123.23(18)
O1 C13 C12 127.88(18)
N C13 C12 108.87(15)
C14 N C13 113.33(17)
C14 N C15 123.29(18)
C13 N C15 123.34(16)
N C15 H15A 109.5
N C15 H15B 109.5
H15A C15 H15B 109.5
N C15 H15C 109.5
H15A C15 H15C 109.5
H15B C15 H15C 109.5
O2 C14 N 124.64(19)
O2 C14 C11 127.00(18)
N C14 C11 108.36(17)
C19 Fe C18 40.81(8)
C19 Fe C24 103.43(9)
C18 Fe C24 120.38(9)
C19 Fe C23 115.11(9)
C18 Fe C23 102.27(9)
C24 Fe C23 41.00(10)
C19 Fe C22 151.21(9)
C18 Fe C22 117.73(9)
C24 Fe C22 68.78(10)
C23 Fe C22 40.93(10)
C19 Fe C20 40.93(8)
C18 Fe C20 68.53(8)
C24 Fe C20 119.62(9)
C23 Fe C20 152.17(9)
C22 Fe C20 166.55(9)
C19 Fe C21 163.90(9)
C18 Fe C21 155.27(9)
C24 Fe C21 68.19(9)
C23 Fe C21 68.24(10)
C22 Fe C21 40.37(9)
C20 Fe C21 130.13(9)
C19 Fe C17 68.49(8)
C18 Fe C17 40.75(8)
C24 Fe C17 158.54(9)
C23 Fe C17 122.80(9)
C22 Fe C17 108.22(9)
C20 Fe C17 68.05(7)
C21 Fe C17 124.17(8)
C19 Fe C25 124.47(9)
C18 Fe C25 158.92(9)
C24 Fe C25 40.43(10)
C23 Fe C25 68.37(9)
C22 Fe C25 68.28(9)
C20 Fe C25 110.50(9)
C21 Fe C25 40.48(9)
C17 Fe C25 159.98(9)
C19 Fe C16 68.69(7)
C18 Fe C16 68.55(7)
C24 Fe C16 156.97(9)
C23 Fe C16 162.03(9)
C22 Fe C16 128.42(8)
C20 Fe C16 40.51(7)
C21 Fe C16 113.39(8)
C17 Fe C16 40.44(7)
C25 Fe C16 125.35(8)
C17 C16 C20 107.10(16)
C17 C16 C9 125.92(16)
C20 C16 C9 123.98(16)
C17 C16 Fe 69.07(10)
C20 C16 Fe 68.82(10)
C9 C16 Fe 142.56(13)
C18 C17 C16 108.45(17)
C18 C17 Fe 68.73(11)
C16 C17 Fe 70.49(10)
C18 C17 H17 125.8
C16 C17 H17 125.8
Fe C17 H17 126.6
C19 C18 C17 108.09(17)
C19 C18 Fe 69.43(12)
C17 C18 Fe 70.52(11)
C19 C18 H18 126.0
C17 C18 H18 126.0
Fe C18 H18 125.7
C18 C19 C20 107.96(18)
C18 C19 Fe 69.76(12)
C20 C19 Fe 70.38(11)
C18 C19 H19 126.0
C20 C19 H19 126.0
Fe C19 H19 125.4
C19 C20 C16 108.39(17)
C19 C20 Fe 68.69(11)
C16 C20 Fe 70.67(10)
C19 C20 H20 125.8
C16 C20 H20 125.8
Fe C20 H20 126.4
C22 C21 C25 108.5(2)
C22 C21 Fe 69.28(12)
C25 C21 Fe 70.01(12)
C22 C21 H21 125.8
C25 C21 H21 125.8
Fe C21 H21 126.5
C21 C22 C23 107.9(2)
C21 C22 Fe 70.35(12)
C23 C22 Fe 69.47(12)
C21 C22 H22 126.0
C23 C22 H22 126.0
Fe C22 H22 125.7
C22 C23 C24 107.7(2)
C22 C23 Fe 69.60(11)
C24 C23 Fe 69.50(12)
C22 C23 H23 126.2
C24 C23 H23 126.2
Fe C23 H23 126.3
C25 C24 C23 108.1(2)
C25 C24 Fe 70.63(12)
C23 C24 Fe 69.50(12)
C25 C24 H24 125.9
C23 C24 H24 125.9
Fe C24 H24 125.5
C24 C25 C21 107.8(2)
C24 C25 Fe 68.94(13)
C21 C25 Fe 69.52(12)
C24 C25 H25 126.1
C21 C25 H25 126.1
Fe C25 H25 127.0

loop_
_geom_bond_atom_site_label_1
_geom_bond_atom_site_label_2
_geom_bond_distance
C1 C9A 1.386(3)
C1 C2 1.389(3)
C1 H1 0.9500
C2 C3 1.391(3)
C2 H2 0.9500
C3 C4 1.386(3)
C3 H3 0.9500
C4 C4A 1.386(3)
C4 H4 0.9500
C4A C9A 1.403(3)
C4A C10 1.504(3)
C5 C10A 1.386(3)
C5 C6 1.406(3)
C5 H5 0.9500
C6 C7 1.378(3)
C6 H6 0.9500
C7 C8 1.396(3)
C7 H7 0.9500
C8 C8A 1.396(3)
C8 H8 0.9500
C8A C10A 1.405(3)
C8A C9 1.527(2)
C9 C16 1.517(2)
C9 C9A 1.552(2)
C9 C12 1.576(3)
C10 C10A 1.514(3)
C10 C11 1.556(3)
C10 Br 1.910(7)
C10 H10 1.0000
C11 C14 1.508(3)
C11 C12 1.547(2)
C11 H11 1.0000
C12 C13 1.520(2)
C12 H12 1.0000
C13 O1 1.213(2)
C13 N 1.386(3)
N C14 1.379(3)
N C15 1.450(3)
C15 H15A 0.9800
C15 H15B 0.9800
C15 H15C 0.9800
O2 C14 1.213(2)
Fe C19 2.034(2)
Fe C18 2.038(2)
Fe C24 2.042(2)
Fe C23 2.0420(19)
Fe C22 2.044(2)
Fe C20 2.0561(18)
Fe C21 2.058(2)
Fe C17 2.0619(18)
Fe C25 2.064(2)
Fe C16 2.0807(16)
C16 C17 1.432(3)
C16 C20 1.432(3)
C17 C18 1.428(3)
C17 H17 0.9500
C18 C19 1.420(3)
C18 H18 0.9500
C19 C20 1.430(3)
C19 H19 0.9500
C20 H20 0.9500
C21 C22 1.415(3)
C21 C25 1.426(3)
C21 H21 0.9500
C22 C23 1.429(3)
C22 H22 0.9500
C23 C24 1.430(4)
C23 H23 0.9500
C24 C25 1.419(3)
C24 H24 0.9500
C25 H25 0.9500

loop_
_geom_torsion_atom_site_label_1
_geom_torsion_atom_site_label_2
_geom_torsion_atom_site_label_3
_geom_torsion_atom_site_label_4
_geom_torsion
C9A C1 C2 C3 -1.9(3)
C1 C2 C3 C4 3.1(3)
C2 C3 C4 C4A -1.5(3)
C3 C4 C4A C9A -1.3(3)
C3 C4 C4A C10 -178.30(19)
C10A C5 C6 C7 -1.7(4)
C5 C6 C7 C8 1.4(4)
C6 C7 C8 C8A 0.0(4)
C7 C8 C8A C10A -1.1(3)
C7 C8 C8A C9 -176.8(2)
C8 C8A C9 C16 -11.8(3)
C10A C8A C9 C16 172.25(16)
C8 C8A C9 C9A -132.7(2)
C10A C8A C9 C9A 51.4(2)
C8 C8A C9 C12 117.7(2)
C10A C8A C9 C12 -58.3(2)
C2 C1 C9A C4A -0.9(3)
C2 C1 C9A C9 177.34(17)
C4 C4A C9A C1 2.5(3)
C10 C4A C9A C1 179.85(17)
C4 C4A C9A C9 -175.96(17)
C10 C4A C9A C9 1.4(2)
C16 C9 C9A C1 1.7(2)
C8A C9 C9A C1 128.52(19)
C12 C9 C9A C1 -120.17(19)
C16 C9 C9A C4A -179.99(15)
C8A C9 C9A C4A -53.2(2)
C12 C9 C9A C4A 58.15(19)
C4 C4A C10 C10A -130.6(2)
C9A C4A C10 C10A 52.2(2)
C4 C4A C10 C11 116.1(2)
C9A C4A C10 C11 -61.1(2)
C4 C4A C10 Br -8.3(3)
C9A C4A C10 Br 174.5(3)
C6 C5 C10A C8A 0.7(4)
C6 C5 C10A C10 176.5(2)
C8 C8A C10A C5 0.8(3)
C9 C8A C10A C5 177.02(19)
C8 C8A C10A C10 -175.52(18)
C9 C8A C10A C10 0.7(3)
C4A C10 C10A C5 129.9(2)
C11 C10 C10A C5 -117.7(2)
Br C10 C10A C5 8.7(4)
C4A C10 C10A C8A -54.1(2)
C11 C10 C10A C8A 58.4(2)
Br C10 C10A C8A -175.2(3)
C4A C10 C11 C14 174.32(16)
C10A C10 C11 C14 59.4(2)
Br C10 C11 C14 -64.7(3)
C4A C10 C11 C12 57.74(18)
C10A C10 C11 C12 -57.2(2)
Br C10 C11 C12 178.7(3)
C14 C11 C12 C13 3.3(2)
C10 C11 C12 C13 123.02(17)
C14 C11 C12 C9 -118.55(17)
C10 C11 C12 C9 1.2(2)
C16 C9 C12 C13 70.3(2)
C8A C9 C12 C13 -60.70(19)
C9A C9 C12 C13 -172.67(15)
C16 C9 C12 C11 -173.94(15)
C8A C9 C12 C11 55.06(18)
C9A C9 C12 C11 -56.91(18)
C11 C12 C13 O1 172.97(19)
C9 C12 C13 O1 -67.3(3)
C11 C12 C13 N -5.4(2)
C9 C12 C13 N 114.40(17)
O1 C13 N C14 -172.67(19)
C12 C13 N C14 5.8(2)
O1 C13 N C15 4.8(3)
C12 C13 N C15 -176.72(18)
C13 N C14 O2 176.92(19)
C15 N C14 O2 -0.6(3)
C13 N C14 C11 -3.5(2)
C15 N C14 C11 178.99(18)
C12 C11 C14 O2 179.4(2)
C10 C11 C14 O2 59.9(3)
C12 C11 C14 N -0.2(2)
C10 C11 C14 N -119.66(17)
C8A C9 C16 C17 152.29(18)
C9A C9 C16 C17 -87.4(2)
C12 C9 C16 C17 27.2(3)
C8A C9 C16 C20 -49.9(2)
C9A C9 C16 C20 70.4(2)
C12 C9 C16 C20 -175.00(16)
C8A C9 C16 Fe 49.5(3)
C9A C9 C16 Fe 169.85(17)
C12 C9 C16 Fe -75.6(2)
C19 Fe C16 C17 81.43(12)
C18 Fe C16 C17 37.45(11)
C24 Fe C16 C17 155.1(2)
C23 Fe C16 C17 -24.5(3)
C22 Fe C16 C17 -71.61(15)
C20 Fe C16 C17 119.07(16)
C21 Fe C16 C17 -115.84(12)
C25 Fe C16 C17 -160.66(12)
C19 Fe C16 C20 -37.64(12)
C18 Fe C16 C20 -81.62(12)
C24 Fe C16 C20 36.1(3)
C23 Fe C16 C20 -143.5(3)
C22 Fe C16 C20 169.32(13)
C21 Fe C16 C20 125.09(12)
C17 Fe C16 C20 -119.07(16)
C25 Fe C16 C20 80.27(14)
C19 Fe C16 C9 -156.3(2)
C18 Fe C16 C9 159.7(2)
C24 Fe C16 C9 -82.6(3)
C23 Fe C16 C9 97.8(4)
C22 Fe C16 C9 50.6(3)
C20 Fe C16 C9 -118.7(3)
C21 Fe C16 C9 6.4(2)
C17 Fe C16 C9 122.3(3)
C25 Fe C16 C9 -38.4(3)
C20 C16 C17 C18 0.1(2)
C9 C16 C17 C18 161.00(16)
Fe C16 C17 C18 -58.41(13)
C20 C16 C17 Fe 58.51(12)
C9 C16 C17 Fe -140.59(18)
C19 Fe C17 C18 37.91(12)
C24 Fe C17 C18 -33.4(3)
C23 Fe C17 C18 -68.86(15)
C22 Fe C17 C18 -111.63(13)
C20 Fe C17 C18 82.13(12)
C21 Fe C17 C18 -153.38(12)
C25 Fe C17 C18 171.9(2)
C16 Fe C17 C18 119.88(16)
C19 Fe C17 C16 -81.97(12)
C18 Fe C17 C16 -119.88(16)
C24 Fe C17 C16 -153.3(2)
C23 Fe C17 C16 171.26(12)
C22 Fe C17 C16 128.49(12)
C20 Fe C17 C16 -37.75(11)
C21 Fe C17 C16 86.74(13)
C25 Fe C17 C16 52.1(3)
C16 C17 C18 C19 0.0(2)
Fe C17 C18 C19 -59.49(13)
C16 C17 C18 Fe 59.49(13)
C24 Fe C18 C19 -74.52(14)
C23 Fe C18 C19 -114.36(13)
C22 Fe C18 C19 -154.98(11)
C20 Fe C18 C19 38.13(11)
C21 Fe C18 C19 -178.60(17)
C17 Fe C18 C19 118.99(16)
C25 Fe C18 C19 -53.3(3)
C16 Fe C18 C19 81.81(11)
C19 Fe C18 C17 -118.99(16)
C24 Fe C18 C17 166.49(12)
C23 Fe C18 C17 126.65(13)
C22 Fe C18 C17 86.04(13)
C20 Fe C18 C17 -80.86(12)
C21 Fe C18 C17 62.4(2)
C25 Fe C18 C17 -172.3(2)
C16 Fe C18 C17 -37.18(11)
C17 C18 C19 C20 -0.1(2)
Fe C18 C19 C20 -60.28(13)
C17 C18 C19 Fe 60.18(13)
C24 Fe C19 C18 121.26(12)
C23 Fe C19 C18 79.43(13)
C22 Fe C19 C18 51.0(2)
C20 Fe C19 C18 -118.71(16)
C21 Fe C19 C18 177.9(3)
C17 Fe C19 C18 -37.86(11)
C25 Fe C19 C18 159.52(12)
C16 Fe C19 C18 -81.44(12)
C18 Fe C19 C20 118.71(16)
C24 Fe C19 C20 -120.02(13)
C23 Fe C19 C20 -161.86(12)
C22 Fe C19 C20 169.74(17)
C21 Fe C19 C20 -63.4(3)
C17 Fe C19 C20 80.86(11)
C25 Fe C19 C20 -81.77(14)
C16 Fe C19 C20 37.27(11)
C18 C19 C20 C16 0.2(2)
Fe C19 C20 C16 -59.73(13)
C18 C19 C20 Fe 59.89(13)
C17 C16 C20 C19 -0.2(2)
C9 C16 C20 C19 -161.53(16)
Fe C16 C20 C19 58.50(13)
C17 C16 C20 Fe -58.66(12)
C9 C16 C20 Fe 139.97(17)
C18 Fe C20 C19 -38.02(12)
C24 Fe C20 C19 75.65(15)
C23 Fe C20 C19 37.2(2)
C22 Fe C20 C19 -158.4(4)
C21 Fe C20 C19 161.08(12)
C17 Fe C20 C19 -82.03(12)
C25 Fe C20 C19 119.41(13)
C16 Fe C20 C19 -119.72(16)
C19 Fe C20 C16 119.72(16)
C18 Fe C20 C16 81.70(12)
C24 Fe C20 C16 -164.64(12)
C23 Fe C20 C16 156.87(19)
C22 Fe C20 C16 -38.6(4)
C21 Fe C20 C16 -79.20(14)
C17 Fe C20 C16 37.68(11)
C25 Fe C20 C16 -120.87(12)
C19 Fe C21 C22 -143.5(3)
C18 Fe C21 C22 33.2(3)
C24 Fe C21 C22 -82.46(14)
C23 Fe C21 C22 -38.15(14)
C20 Fe C21 C22 166.50(13)
C17 Fe C21 C22 77.57(15)
C25 Fe C21 C22 -119.89(18)
C16 Fe C21 C22 122.45(13)
C19 Fe C21 C25 -23.6(3)
C18 Fe C21 C25 153.10(18)
C24 Fe C21 C25 37.43(13)
C23 Fe C21 C25 81.74(14)
C22 Fe C21 C25 119.89(18)
C20 Fe C21 C25 -73.61(16)
C17 Fe C21 C25 -162.53(12)
C16 Fe C21 C25 -117.66(13)
C25 C21 C22 C23 0.3(2)
Fe C21 C22 C23 59.54(14)
C25 C21 C22 Fe -59.21(14)
C19 Fe C22 C21 159.97(16)
C18 Fe C22 C21 -165.00(12)
C24 Fe C22 C21 80.88(14)
C23 Fe C22 C21 118.87(19)
C20 Fe C22 C21 -50.1(4)
C17 Fe C22 C21 -121.72(13)
C25 Fe C22 C21 37.28(13)
C16 Fe C22 C21 -81.33(15)
C19 Fe C22 C23 41.1(2)
C18 Fe C22 C23 76.13(16)
C24 Fe C22 C23 -37.99(15)
C20 Fe C22 C23 -169.0(3)
C21 Fe C22 C23 -118.87(19)
C17 Fe C22 C23 119.41(14)
C25 Fe C22 C23 -81.59(15)
C16 Fe C22 C23 159.80(13)
C21 C22 C23 C24 -0.8(2)
Fe C22 C23 C24 59.30(15)
C21 C22 C23 Fe -60.09(14)
C19 Fe C23 C22 -159.53(13)
C18 Fe C23 C22 -118.43(14)
C24 Fe C23 C22 119.0(2)
C20 Fe C23 C22 174.56(17)
C21 Fe C23 C22 37.64(14)
C17 Fe C23 C22 -79.89(16)
C25 Fe C23 C22 81.35(15)
C16 Fe C23 C22 -61.3(3)
C19 Fe C23 C24 81.48(17)
C18 Fe C23 C24 122.59(16)
C22 Fe C23 C24 -119.0(2)
C20 Fe C23 C24 55.6(3)
C21 Fe C23 C24 -81.34(17)
C17 Fe C23 C24 161.13(15)
C25 Fe C23 C24 -37.63(16)
C16 Fe C23 C24 179.8(2)
C22 C23 C24 C25 1.0(2)
Fe C23 C24 C25 60.32(15)
C22 C23 C24 Fe -59.36(14)
C19 Fe C24 C25 128.09(14)
C18 Fe C24 C25 168.45(13)
C23 Fe C24 C25 -118.9(2)
C22 Fe C24 C25 -81.00(15)
C20 Fe C24 C25 87.35(15)
C21 Fe C24 C25 -37.47(13)
C17 Fe C24 C25 -166.9(2)
C16 Fe C24 C25 61.3(3)
C19 Fe C24 C23 -112.97(16)
C18 Fe C24 C23 -72.61(18)
C22 Fe C24 C23 37.94(16)
C20 Fe C24 C23 -153.70(15)
C21 Fe C24 C23 81.47(17)
C17 Fe C24 C23 -48.0(3)
C25 Fe C24 C23 118.9(2)
C16 Fe C24 C23 -179.81(18)
C23 C24 C25 C21 -0.8(2)
Fe C24 C25 C21 58.86(14)
C23 C24 C25 Fe -59.61(15)
C22 C21 C25 C24 0.3(2)
Fe C21 C25 C24 -58.50(14)
C22 C21 C25 Fe 58.76(14)
C19 Fe C25 C24 -68.21(16)
C18 Fe C25 C24 -28.7(3)
C23 Fe C25 C24 38.14(15)
C22 Fe C25 C24 82.34(15)
C20 Fe C25 C24 -112.01(14)
C21 Fe C25 C24 119.53(19)
C17 Fe C25 C24 166.0(2)
C16 Fe C25 C24 -155.14(13)
C19 Fe C25 C21 172.26(12)
C18 Fe C25 C21 -148.2(2)
C24 Fe C25 C21 -119.53(19)
C23 Fe C25 C21 -81.39(14)
C22 Fe C25 C21 -37.19(13)
C20 Fe C25 C21 128.45(13)
C17 Fe C25 C21 46.5(3)
C16 Fe C25 C21 85.33(15)
